data_2231785
loop_
_publ_author_name
'Lu, Tao'
'Xu, Mu-Wu'
'Liao, Xiao-Jian'
'Xu, Shi-Hai'

_publ_section_title
;
 <i>N</i>-Methyl-<small>L</small>-leucyl-<small>L</small>-leucine
 hydrochloride monohydrate
;
_journal_coeditor_code ZS2126
_journal_issue 9
_journal_name_full 'Acta Crystallographica Section E'
_journal_page_first o2394
_journal_paper_doi 10.1107/S1600536811031126
_journal_volume 67
_journal_year 2011
_chemical_formula_moiety 'C13 H27 N2 O3 +, Cl -, H2 O'
_chemical_formula_sum 'C13 H29 Cl N2 O4'
_chemical_formula_weight 312.83
_chemical_name_systematic
;
<i>N</i>-Methyl-L-leucyl-L-leucine hydrochloride monohydrate
;
_space_group_crystal_system monoclinic
_space_group_IT_number 4
_space_group_name_Hall 'P 2yb'
_space_group_name_H-M_alt 'P 1 21 1'
_symmetry_space_group_name_Hall 'P 2yb'
_symmetry_space_group_name_H-M 'P 1 21 1'
_atom_sites_solution_hydrogens geom
_atom_sites_solution_primary direct
_atom_sites_solution_secondary difmap
_audit_creation_method
;
Olex2 1.1
(compiled 2011.02.15 svn.r1672, GUI svn.r3494)
;
_cell_angle_alpha 90.00
_cell_angle_beta 96.329(4)
_cell_angle_gamma 90.00
_cell_formula_units_Z 2
_cell_length_a 5.2212(2)
_cell_length_b 9.6032(5)
_cell_length_c 18.4081(8)
_cell_measurement_reflns_used 1351
_cell_measurement_temperature 295
_cell_measurement_theta_max 29.0927
_cell_measurement_theta_min 3.0692
_cell_volume 917.36(7)
_computing_cell_refinement 'CrysAlis PRO (Agilent, 2011)'
_computing_data_collection 'CrysAlis PRO (Agilent, 2011)'
_computing_data_reduction 'CrysAlis PRO (Agilent, 2011)'
_computing_molecular_graphics 'OLEX2 (Dolomanov <i>et al.</i>, 2009)'
_computing_publication_material 'OLEX2 (Dolomanov <i>et al.</i>, 2009)'
_computing_structure_refinement 'SHELXL97 (Sheldrick, 2008)'
_computing_structure_solution 'SHELXS97 (Sheldrick, 2008)'
_diffrn_ambient_temperature 295
_diffrn_detector_area_resol_mean 16.0288
_diffrn_measured_fraction_theta_full 0.998
_diffrn_measured_fraction_theta_max 0.998
_diffrn_measurement_device_type 'Oxford Diffraction Xcalibur Sapphire3 Gemini Ultra CCD'
_diffrn_measurement_method '\w scans'
_diffrn_radiation_monochromator graphite
_diffrn_radiation_type 'Mo K\a'
_diffrn_radiation_wavelength 0.7107
_diffrn_reflns_av_R_equivalents 0.0153
_diffrn_reflns_limit_h_max 6
_diffrn_reflns_limit_h_min -6
_diffrn_reflns_limit_k_max 11
_diffrn_reflns_limit_k_min -7
_diffrn_reflns_limit_l_max 22
_diffrn_reflns_limit_l_min -19
_diffrn_reflns_number 3703
_diffrn_reflns_theta_full 26.00
_diffrn_reflns_theta_max 26.00
_diffrn_reflns_theta_min 3.08
_diffrn_standards_number 0
_exptl_absorpt_coefficient_mu 0.221
_exptl_absorpt_correction_T_max 1.000
_exptl_absorpt_correction_T_min 0.990
_exptl_absorpt_correction_type multi-scan
_exptl_absorpt_process_details
;
(CrysAlis PRO; Agilent, 2011)
;
_exptl_crystal_colour colourless
_exptl_crystal_density_diffrn 1.133
_exptl_crystal_density_method 'not measured'
_exptl_crystal_description block
_exptl_crystal_F_000 340
_exptl_crystal_size_max 0.45
_exptl_crystal_size_mid 0.32
_exptl_crystal_size_min 0.17
_refine_diff_density_max 0.371
_refine_diff_density_min -0.221
_refine_ls_abs_structure_details 'Flack (1983), 686 Friedel pairs'
_refine_ls_abs_structure_Flack -0.01(8)
_refine_ls_extinction_method none
_refine_ls_goodness_of_fit_ref 1.011
_refine_ls_hydrogen_treatment constr
_refine_ls_matrix_type full
_refine_ls_number_parameters 186
_refine_ls_number_reflns 2616
_refine_ls_number_restraints 1
_refine_ls_restrained_S_all 1.010
_refine_ls_R_factor_all 0.0507
_refine_ls_R_factor_gt 0.0419
_refine_ls_shift/su_max 0.001
_refine_ls_shift/su_mean 0.000
_refine_ls_structure_factor_coef Fsqd
_refine_ls_weighting_details 'calc w=1/[\s^2^(Fo^2^)+(0.0650P)^2^+0.1023P] where P=(Fo^2^+2Fc^2^)/3'
_refine_ls_weighting_scheme calc
_refine_ls_wR_factor_gt 0.1069
_refine_ls_wR_factor_ref 0.1136
_reflns_number_gt 2271
_reflns_number_total 2616
_reflns_threshold_expression I>2s\(I)
_cod_data_source_file zs2126.cif
_cod_data_source_block I
_cod_database_code 2231785
_cod_database_fobs_code 2231785

loop_
_space_group_symop_id
_space_group_symop_operation_xyz
1 'x, y, z'
2 '-x, y+1/2, -z'

loop_
_atom_site_aniso_label
_atom_site_aniso_U_11
_atom_site_aniso_U_22
_atom_site_aniso_U_33
_atom_site_aniso_U_12
_atom_site_aniso_U_13
_atom_site_aniso_U_23
O1 0.0316(9) 0.0457(13) 0.0607(12) 0.0060(9) 0.0102(8) -0.0027(11)
O2 0.0421(11) 0.0755(19) 0.0769(14) -0.0069(12) 0.0078(10) 0.0094(14)
O3 0.0645(13) 0.0608(16) 0.0567(12) -0.0036(13) 0.0038(11) 0.0162(12)
N1 0.0420(12) 0.0530(17) 0.0443(13) -0.0020(12) 0.0011(10) 0.0028(12)
N2 0.0325(11) 0.0422(15) 0.0526(13) 0.0089(11) 0.0075(10) 0.0002(12)
C1 0.0340(12) 0.0426(17) 0.0462(15) 0.0045(13) 0.0077(11) 0.0011(14)
C2 0.0342(12) 0.0355(16) 0.0434(14) 0.0058(13) 0.0059(11) 0.0057(13)
C3 0.0397(13) 0.0399(18) 0.0499(15) 0.0089(13) 0.0081(12) -0.0017(13)
C4 0.0446(15) 0.0358(18) 0.0555(16) 0.0064(14) 0.0083(13) 0.0016(14)
C5 0.0427(13) 0.0393(16) 0.0551(15) -0.0006(15) 0.0019(11) 0.0009(16)
C6 0.0487(16) 0.062(2) 0.0497(17) 0.0062(16) 0.0009(13) 0.0009(16)
C7 0.0475(14) 0.0412(17) 0.0535(15) 0.0020(16) 0.0022(12) 0.0052(16)
C8 0.073(2) 0.071(3) 0.0502(17) -0.022(2) 0.0056(16) 0.0017(18)
C9 0.076(2) 0.050(2) 0.088(3) 0.004(2) 0.003(2) 0.018(2)
C10 0.0628(19) 0.092(3) 0.077(2) 0.008(2) 0.0236(17) 0.025(3)
C11 0.151(5) 0.144(6) 0.077(3) 0.009(5) 0.018(3) 0.054(4)
C12 0.079(2) 0.130(5) 0.060(2) -0.009(3) 0.0255(18) -0.015(3)
C13 0.078(2) 0.071(3) 0.059(2) -0.003(2) -0.0021(18) 0.018(2)
O4 0.165(3) 0.099(3) 0.099(2) -0.003(3) 0.028(2) 0.015(2)
Cl1 0.0507(4) 0.0606(5) 0.0630(4) -0.0075(4) 0.0081(3) -0.0114(5)

loop_
_atom_site_type_symbol
_atom_site_label
_atom_site_fract_x
_atom_site_fract_y
_atom_site_fract_z
_atom_site_U_iso_or_equiv
_atom_site_thermal_displace_type
_atom_site_calc_flag
_atom_site_refinement_flags
_atom_site_occupancy
O O1 0.9159(3) 0.8611(2) 0.21026(11) 0.0456(7) Uani . . 1.000
O O2 1.1446(4) 1.1632(3) 0.27116(12) 0.0647(9) Uani . . 1.000
O O3 0.8114(4) 1.1739(3) 0.18571(12) 0.0609(8) Uani . . 1.000
N N1 0.5270(4) 0.7595(3) 0.09916(12) 0.0467(8) Uani . . 1.000
N N2 0.5803(4) 0.9650(3) 0.25512(13) 0.0422(8) Uani . . 1.000
C C1 0.4995(5) 0.7609(3) 0.17896(15) 0.0407(9) Uani . . 1.000
C C2 0.6837(5) 0.8673(3) 0.21552(14) 0.0376(8) Uani . . 1.000
C C3 0.7383(5) 1.0686(3) 0.29656(15) 0.0429(9) Uani . . 1.000
C C4 0.9252(5) 1.1384(3) 0.24936(15) 0.0451(9) Uani . . 1.000
C C5 0.5595(5) 0.6146(4) 0.20897(15) 0.0460(8) Uani . . 1.000
C C6 0.8781(6) 1.0087(4) 0.36714(16) 0.0538(10) Uani . . 1.000
C C7 0.5536(5) 0.5991(4) 0.29136(15) 0.0477(9) Uani . . 1.000
C C8 0.7036(7) 0.9642(5) 0.42373(18) 0.0648(13) Uani . . 1.000
C C9 0.6292(8) 0.4502(4) 0.3139(2) 0.0718(14) Uani . . 1.000
C C10 0.2924(7) 0.6351(6) 0.3153(2) 0.0761(14) Uani . . 1.000
C C11 0.8619(12) 0.8836(9) 0.4839(3) 0.124(3) Uani . . 1.000
C C12 0.5709(8) 1.0854(7) 0.4543(2) 0.0883(19) Uani . . 1.000
C C13 0.4878(8) 0.8963(5) 0.06236(19) 0.0701(14) Uani . . 1.000
O O4 1.0969(8) 1.2934(4) 0.09741(19) 0.1200(16) Uani . . 1.000
Cl Cl1 0.01614(13) 0.60884(9) 0.04716(4) 0.0580(3) Uani . . 1.000
H H1 0.32240 0.78610 0.18640 0.0490 Uiso calc R 1.000
H H1A 0.68570 0.72850 0.09280 0.0560 Uiso . R 1.000
H H1B 0.41260 0.69860 0.07710 0.0560 Uiso . R 1.000
H H2 0.41610 0.96640 0.25610 0.0510 Uiso . R 1.000
H H3 0.62160 1.14120 0.31070 0.0520 Uiso calc R 1.000
H H3A 0.90570 1.21190 0.15680 0.0730 Uiso . R 1.000
H H5A 0.43590 0.55010 0.18430 0.0550 Uiso calc R 1.000
H H5B 0.72900 0.58780 0.19700 0.0550 Uiso calc R 1.000
H H6A 0.97830 0.92880 0.35480 0.0640 Uiso calc R 1.000
H H6B 0.99780 1.07820 0.38890 0.0640 Uiso calc R 1.000
H H7 0.68190 0.66260 0.31610 0.0570 Uiso calc R 1.000
H H8 0.57160 0.90170 0.40000 0.0780 Uiso calc R 1.000
H H9A 0.50160 0.38660 0.29190 0.1070 Uiso calc R 1.000
H H9B 0.64010 0.44200 0.36620 0.1070 Uiso calc R 1.000
H H9C 0.79340 0.42830 0.29790 0.1070 Uiso calc R 1.000
H H10A 0.24780 0.72890 0.30110 0.1140 Uiso calc R 1.000
H H10B 0.29980 0.62660 0.36750 0.1140 Uiso calc R 1.000
H H10C 0.16460 0.57240 0.29260 0.1140 Uiso calc R 1.000
H H11A 0.94290 0.80570 0.46310 0.1850 Uiso calc R 1.000
H H11B 0.75120 0.85070 0.51860 0.1850 Uiso calc R 1.000
H H11C 0.99160 0.94350 0.50820 0.1850 Uiso calc R 1.000
H H12A 0.69730 1.14720 0.47860 0.1330 Uiso calc R 1.000
H H12B 0.45900 1.05260 0.48870 0.1330 Uiso calc R 1.000
H H12C 0.47140 1.13420 0.41540 0.1330 Uiso calc R 1.000
H H13A 0.50050 0.88560 0.01100 0.1050 Uiso calc R 1.000
H H13B 0.61720 0.96040 0.08280 0.1050 Uiso calc R 1.000
H H13C 0.32020 0.93160 0.06940 0.1050 Uiso calc R 1.000
H H4A 1.14740 1.23240 0.06880 0.1440 Uiso . R 1.000
H H4B 1.01050 1.35560 0.07270 0.1440 Uiso . R 1.000

loop_
_atom_type_symbol
_atom_type_description
_atom_type_scat_dispersion_real
_atom_type_scat_dispersion_imag
_atom_type_scat_source
C C 0.0033 0.0016 'International Tables Vol C Tables 4.2.6.8 and 6.1.1.4'
H H 0.0000 0.0000 'International Tables Vol C Tables 4.2.6.8 and 6.1.1.4'
Cl Cl 0.1484 0.1585 'International Tables Vol C Tables 4.2.6.8 and 6.1.1.4'
N N 0.0061 0.0033 'International Tables Vol C Tables 4.2.6.8 and 6.1.1.4'
O O 0.0106 0.0060 'International Tables Vol C Tables 4.2.6.8 and 6.1.1.4'

loop_
_geom_angle_atom_site_label_1
_geom_angle_atom_site_label_2
_geom_angle_atom_site_label_3
_geom_angle
_geom_angle_publ_flag
C4 O3 H3A 116.00 no
H4A O4 H4B 110.00 no
C1 N1 C13 114.8(3) no
C2 N2 C3 121.7(2) no
C1 N1 H1B 109.00 no
C13 N1 H1A 108.00 no
H1A N1 H1B 108.00 no
C1 N1 H1A 109.00 no
C13 N1 H1B 109.00 no
C2 N2 H2 119.00 no
C3 N2 H2 119.00 no
N1 C1 C2 108.6(2) no
N1 C1 C5 108.0(2) no
C2 C1 C5 111.5(2) no
O1 C2 C1 121.2(2) no
N2 C2 C1 116.2(2) no
O1 C2 N2 122.6(3) no
N2 C3 C6 112.2(3) no
C4 C3 C6 111.9(2) no
N2 C3 C4 111.2(2) no
O2 C4 C3 123.0(3) no
O3 C4 C3 111.7(2) no
O2 C4 O3 125.2(3) no
C1 C5 C7 115.0(3) no
C3 C6 C8 115.0(3) no
C5 C7 C10 112.5(2) no
C9 C7 C10 110.3(3) no
C5 C7 C9 109.1(3) no
C6 C8 C12 112.1(4) no
C11 C8 C12 111.1(4) no
C6 C8 C11 108.9(3) no
C2 C1 H1 110.00 no
C5 C1 H1 110.00 no
N1 C1 H1 110.00 no
C4 C3 H3 107.00 no
C6 C3 H3 107.00 no
N2 C3 H3 107.00 no
C1 C5 H5B 109.00 no
C7 C5 H5A 108.00 no
C7 C5 H5B 109.00 no
H5A C5 H5B 107.00 no
C1 C5 H5A 109.00 no
C3 C6 H6B 108.00 no
C8 C6 H6A 109.00 no
C3 C6 H6A 109.00 no
H6A C6 H6B 108.00 no
C8 C6 H6B 109.00 no
C5 C7 H7 108.00 no
C9 C7 H7 108.00 no
C10 C7 H7 108.00 no
C6 C8 H8 108.00 no
C11 C8 H8 108.00 no
C12 C8 H8 108.00 no
C7 C9 H9B 109.00 no
C7 C9 H9C 110.00 no
H9A C9 H9B 109.00 no
H9A C9 H9C 109.00 no
H9B C9 H9C 109.00 no
C7 C9 H9A 110.00 no
C7 C10 H10A 109.00 no
C7 C10 H10B 109.00 no
H10A C10 H10B 110.00 no
H10A C10 H10C 110.00 no
H10B C10 H10C 109.00 no
C7 C10 H10C 110.00 no
C8 C11 H11B 109.00 no
C8 C11 H11C 109.00 no
C8 C11 H11A 110.00 no
H11A C11 H11C 109.00 no
H11B C11 H11C 109.00 no
H11A C11 H11B 109.00 no
C8 C12 H12A 109.00 no
C8 C12 H12B 109.00 no
H12A C12 H12B 109.00 no
H12A C12 H12C 109.00 no
C8 C12 H12C 110.00 no
H12B C12 H12C 109.00 no
N1 C13 H13B 109.00 no
N1 C13 H13C 109.00 no
N1 C13 H13A 110.00 no
H13A C13 H13C 109.00 no
H13B C13 H13C 109.00 no
H13A C13 H13B 109.00 no

loop_
_geom_bond_atom_site_label_1
_geom_bond_atom_site_label_2
_geom_bond_distance
_geom_bond_publ_flag
O1 C2 1.228(3) no
O2 C4 1.195(3) no
O3 C4 1.300(4) no
O3 H3A 0.8500 no
O4 H4B 0.8500 no
O4 H4A 0.8500 no
N1 C13 1.482(5) no
N1 C1 1.492(4) no
N2 C2 1.338(4) no
N2 C3 1.454(4) no
N1 H1A 0.9000 no
N1 H1B 0.9000 no
N2 H2 0.8600 no
C1 C5 1.529(5) no
C1 C2 1.510(4) no
C3 C4 1.531(4) no
C3 C6 1.531(4) no
C5 C7 1.528(4) no
C6 C8 1.519(5) no
C7 C10 1.519(5) no
C7 C9 1.529(5) no
C8 C12 1.496(7) no
C8 C11 1.519(8) no
C1 H1 0.9800 no
C3 H3 0.9800 no
C5 H5B 0.9700 no
C5 H5A 0.9700 no
C6 H6A 0.9700 no
C6 H6B 0.9700 no
C7 H7 0.9800 no
C8 H8 0.9800 no
C9 H9C 0.9600 no
C9 H9B 0.9600 no
C9 H9A 0.9600 no
C10 H10B 0.9600 no
C10 H10A 0.9600 no
C10 H10C 0.9600 no
C11 H11B 0.9600 no
C11 H11A 0.9600 no
C11 H11C 0.9600 no
C12 H12B 0.9600 no
C12 H12C 0.9600 no
C12 H12A 0.9600 no
C13 H13C 0.9600 no
C13 H13A 0.9600 no
C13 H13B 0.9600 no

loop_
_geom_hbond_atom_site_label_D
_geom_hbond_atom_site_label_H
_geom_hbond_atom_site_label_A
_geom_hbond_site_symmetry_A
_geom_hbond_distance_DH
_geom_hbond_distance_HA
_geom_hbond_distance_DA
_geom_hbond_angle_DHA
_geom_hbond_publ_flag
N1 H1A Cl1 1_655 0.90 2.31 3.174(2) 161 yes
N1 H1B Cl1 . 0.90 2.25 3.092(2) 155 yes
N2 H2 O2 1_455 0.86 2.40 3.006(3) 128 yes
O3 H3A O4 . 0.85 1.74 2.591(5) 179 yes
O4 H4A Cl1 2_655 0.85 2.51 3.198(4) 139 yes
O4 H4B Cl1 1_665 0.85 2.48 3.182(4) 141 yes
C1 H1 O1 1_455 0.98 2.33 3.306(3) 175 no
C3 H3 O2 1_455 0.98 2.53 3.215(3) 127 no

loop_
_geom_torsion_atom_site_label_1
_geom_torsion_atom_site_label_2
_geom_torsion_atom_site_label_3
_geom_torsion_atom_site_label_4
_geom_torsion
_geom_torsion_publ_flag
C13 N1 C1 C2 -56.0(3) no
C13 N1 C1 C5 -177.1(2) no
C3 N2 C2 O1 -1.8(4) no
C3 N2 C2 C1 176.3(2) no
C2 N2 C3 C4 49.6(3) no
C2 N2 C3 C6 -76.5(3) no
N1 C1 C2 O1 -56.6(3) no
N1 C1 C2 N2 125.2(3) no
C5 C1 C2 O1 62.3(3) no
C5 C1 C2 N2 -115.9(3) no
N1 C1 C5 C7 177.1(2) no
C2 C1 C5 C7 57.8(3) no
N2 C3 C4 O2 -138.2(3) no
N2 C3 C4 O3 45.8(3) no
C6 C3 C4 O2 -11.8(4) no
C6 C3 C4 O3 172.1(3) no
N2 C3 C6 C8 -66.0(4) no
C4 C3 C6 C8 168.1(3) no
C1 C5 C7 C9 -177.4(3) no
C1 C5 C7 C10 59.8(4) no
C3 C6 C8 C11 169.8(4) no
C3 C6 C8 C12 -66.9(4) no
